data_7121559
loop_
_publ_author_name
'Berthelot, Mathieu'
'Hoffmann, Guillaume'
'Bousfiha, Asmae'
'Echaubard, Julie'
'Roger, Julien'
'Cattey, H\'el\`ene'
'Romieu, Anthony'
'Lucas, Dominique'
'Fleurat-Lessard, Paul'
'Devillers, Charles H.'

_publ_section_title
;
 Oxidative C-N fusion of pyridinyl-substituted porphyrins.
;
_journal_issue 43
_journal_name_full 'Chemical communications (Cambridge, England)'
_journal_page_first 5414
_journal_page_last 5417
_journal_paper_doi 10.1039/c8cc01375f
_journal_volume 54
_journal_year 2018
_chemical_formula_moiety 'C45 H31 N5 Ni S, C H Cl3'
_chemical_formula_sum 'C46 H32 Cl3 N5 Ni S'
_chemical_formula_weight 851.88
_space_group_crystal_system triclinic
_space_group_IT_number 2
_space_group_name_Hall '-P 1'
_space_group_name_H-M_alt 'P -1'
_symmetry_space_group_name_Hall '-P 1'
_symmetry_space_group_name_H-M 'P -1'
_atom_sites_solution_hydrogens geom
_atom_sites_solution_primary direct
_audit_creation_date 2017-06-20
_audit_creation_method
;
Olex2 1.2
(compiled 2017.03.28 svn.r3405 for OlexSys, GUI svn.r5337)
;
_audit_update_record
;
2017-06-20 deposited with the CCDC.
2018-04-25 downloaded from the CCDC.
;
_cell_angle_alpha 113.223(2)
_cell_angle_beta 103.443(2)
_cell_angle_gamma 98.599(2)
_cell_formula_units_Z 2
_cell_length_a 10.2159(6)
_cell_length_b 14.3590(8)
_cell_length_c 15.0898(8)
_cell_measurement_reflns_used 9868
_cell_measurement_temperature 100
_cell_measurement_theta_max 27.40
_cell_measurement_theta_min 3.01
_cell_volume 1905.05(19)
_computing_cell_refinement 'SAINT v8.34A (Bruker, 2013)'
_computing_data_collection 'APEX2 (Bruker, 2014)'
_computing_data_reduction 'SAINT v8.34A (Bruker, 2013)'
_computing_molecular_graphics 'Olex2 (Dolomanov et al., 2009)'
_computing_publication_material 'Olex2 (Dolomanov et al., 2009)'
_computing_structure_refinement 'XL (Sheldrick, 2008)'
_computing_structure_solution 'ShelXT (Sheldrick, 2015)'
_diffrn_ambient_temperature 100
_diffrn_detector CMOS
_diffrn_detector_area_resol_mean '1024 x 1024'
_diffrn_detector_type 'Photon 100'
_diffrn_measured_fraction_theta_full 0.998
_diffrn_measured_fraction_theta_max 0.989
_diffrn_measurement_device '\k-geometry diffractometer triump Mo'
_diffrn_measurement_device_type 'Bruker D8 Venture triumph Mo'
_diffrn_measurement_method '\f and \w scans''
_diffrn_radiation_collimation '0.6 mm'
_diffrn_radiation_monochromator 'TRIUMPH curved crystal'
_diffrn_radiation_probe x-ray
_diffrn_radiation_type MoK\a
_diffrn_radiation_wavelength 0.71073
_diffrn_radiation_xray_symbol K-L~3~
_diffrn_reflns_av_R_equivalents 0.0556
_diffrn_reflns_av_unetI/netI 0.0284
_diffrn_reflns_Laue_measured_fraction_full 0.998
_diffrn_reflns_Laue_measured_fraction_max 0.989
_diffrn_reflns_limit_h_max 13
_diffrn_reflns_limit_h_min -13
_diffrn_reflns_limit_k_max 18
_diffrn_reflns_limit_k_min -18
_diffrn_reflns_limit_l_max 19
_diffrn_reflns_limit_l_min -19
_diffrn_reflns_number 98012
_diffrn_reflns_point_group_measured_fraction_full 0.998
_diffrn_reflns_point_group_measured_fraction_max 0.989
_diffrn_reflns_theta_full 26.000
_diffrn_reflns_theta_max 27.702
_diffrn_reflns_theta_min 2.872
_diffrn_source 'X-ray tube'
_diffrn_source_target Mo
_diffrn_source_type 'Siemens KFF Mo 2K-90C'
_diffrn_standards_number 0
_exptl_absorpt_coefficient_mu 0.817
_exptl_absorpt_correction_T_max 0.7456
_exptl_absorpt_correction_T_min 0.7001
_exptl_absorpt_correction_type multi-scan
_exptl_absorpt_process_details
'SADABS-2014/5 (Bruker,2014/5) was used for absorption correction. wR2(int) was 0.0585 before and 0.0547 after correction. The Ratio of minimum to maximum transmission is 0.9390. The \l/2 correction factor is 0.00150.'
_exptl_crystal_colour red
_exptl_crystal_colour_primary red
_exptl_crystal_density_diffrn 1.485
_exptl_crystal_description neddle
_exptl_crystal_F_000 876
_exptl_crystal_size_max 0.35
_exptl_crystal_size_mid 0.28
_exptl_crystal_size_min 0.1
_refine_diff_density_max 1.501
_refine_diff_density_min -0.711
_refine_diff_density_rms 0.081
_refine_ls_extinction_method none
_refine_ls_goodness_of_fit_ref 1.041
_refine_ls_hydrogen_treatment constr
_refine_ls_matrix_type full
_refine_ls_number_parameters 544
_refine_ls_number_reflns 8844
_refine_ls_number_restraints 36
_refine_ls_restrained_S_all 1.045
_refine_ls_R_factor_all 0.0627
_refine_ls_R_factor_gt 0.0443
_refine_ls_shift/su_max 0.001
_refine_ls_shift/su_mean 0.000
_refine_ls_structure_factor_coef Fsqd
_refine_ls_weighting_details 'w=1/[\s^2^(Fo^2^)+(0.0492P)^2^+2.9689P] where P=(Fo^2^+2Fc^2^)/3'
_refine_ls_weighting_scheme calc
_refine_ls_wR_factor_gt 0.1022
_refine_ls_wR_factor_ref 0.1134
_reflns_Friedel_coverage 0.000
_reflns_number_gt 7197
_reflns_number_total 8844
_reflns_threshold_expression 'I > 2\s(I)'
_cod_data_source_file c8cc01375f3.cif
_cod_data_source_block compound_1
_cod_depositor_comments 'Adding full bibliography for 7121559--7121561.cif.'
_cod_database_code 7121559
_publcif_datablock.id {fcdeecc8-e40c-4f34-8511-59717d17a77a}

_shelx_shelxl_version_number 2014/7
_shelx_space_group_comment
;
The symmetry employed for this shelxl refinement is uniquely defined
by the following loop, which should always be used as a source of
symmetry information in preference to the above space-group names.
They are only intended as comments.
;
_shelx_estimated_absorpt_t_max 0.923
_shelx_estimated_absorpt_t_min 0.763
_olex2_refinement_description
;
1. Fixed Uiso
 At 1.2 times of:
  All C(H) groups
 At 1.5 times of:
  All C(H,H,H) groups
2. Rigid body (RIGU) restrains
 Cl1, Cl2, Cl3, C46, Cl1A, Cl2A, Cl3A, C46A
 with sigma for 1-2 distances of 0.004 and sigma for 1-3 distances of 0.004
3. Others
 Sof(Cl1A)=Sof(Cl2A)=Sof(Cl3A)=Sof(C46A)=Sof(H46A)=1-FVAR(1)
 Sof(Cl1)=Sof(Cl2)=Sof(Cl3)=Sof(C46)=Sof(H46)=FVAR(1)
4.a Ternary CH refined with riding coordinates:
 C46(H46), C46A(H46A)
4.b Aromatic/amide H refined with riding coordinates:
 C3(H3), C4(H4), C8(H8), C9(H9), C13(H13), C14(H14), C18(H18), C19(H19),
 C22(H22), C23(H23), C24(H24), C25(H25), C27(H27), C28(H28), C30(H30), C31(H31),
  C34(H34), C35(H35), C36(H36), C37(H37), C38(H38), C40(H40), C41(H41),
 C43(H43), C44(H44)
4.c Idealised Me refined as rotating group:
 C32(H32A,H32B,H32C), C45(H45A,H45B,H45C)
;
_olex2_diffrn_ambient_temperature_device 'Oxford Cryosystems'
_olex2_exptl_crystal_mounting_method 'The crystal was mounted on a mylar loop oil'
_olex2_submission_special_instructions 'No special instructions were received'

loop_
_space_group_symop_operation_xyz
'x, y, z'
'-x, -y, -z'

loop_
_atom_site_label
_atom_site_type_symbol
_atom_site_fract_x
_atom_site_fract_y
_atom_site_fract_z
_atom_site_U_iso_or_equiv
_atom_site_adp_type
_atom_site_occupancy
_atom_site_site_symmetry_order
_atom_site_calc_flag
_atom_site_refinement_flags_posn
_atom_site_refinement_flags_adp
_atom_site_refinement_flags_occupancy
_atom_site_disorder_assembly
_atom_site_disorder_group
Ni Ni 0.55699(3) 0.53251(2) 0.35931(2) 0.01176(8) Uani 1 1 d . . . . .
S S 0.39059(6) 0.15096(5) 0.30639(5) 0.02151(13) Uani 1 1 d . . . . .
C1 C 0.4474(2) 0.28158(18) 0.32372(18) 0.0170(4) Uani 1 1 d . . . . .
N1 N 0.43083(19) 0.40331(14) 0.24720(14) 0.0135(4) Uani 1 1 d . . . . .
C2 C 0.3972(2) 0.30489(17) 0.24321(17) 0.0154(4) Uani 1 1 d . . . . .
N2 N 0.61050(19) 0.45567(15) 0.43614(14) 0.0138(4) Uani 1 1 d . . . . .
C3 C 0.3081(2) 0.22876(18) 0.14327(18) 0.0188(5) Uani 1 1 d . . . . .
H3 H 0.2698 0.1560 0.1220 0.023 Uiso 1 1 calc R . . . .
N3 N 0.69868(19) 0.65834(15) 0.46352(14) 0.0144(4) Uani 1 1 d . . . . .
C4 C 0.2892(2) 0.28002(18) 0.08540(17) 0.0173(4) Uani 1 1 d . . . . .
H4 H 0.2375 0.2499 0.0150 0.021 Uiso 1 1 calc R . . . .
N4 N 0.49109(19) 0.61175(14) 0.28822(14) 0.0137(4) Uani 1 1 d . . . . .
C5 C 0.3619(2) 0.38878(18) 0.15026(16) 0.0146(4) Uani 1 1 d . . . . .
N5 N 0.4453(2) -0.02069(17) 0.19899(17) 0.0271(5) Uani 1 1 d . . . . .
C6 C 0.3473(2) 0.46807(18) 0.12156(16) 0.0139(4) Uani 1 1 d . . . . .
C7 C 0.3982(2) 0.57353(18) 0.19122(16) 0.0147(4) Uani 1 1 d . . . . .
C8 C 0.3660(2) 0.65845(19) 0.17111(18) 0.0188(5) Uani 1 1 d . . . . .
H8 H 0.3040 0.6522 0.1101 0.023 Uiso 1 1 calc R . . . .
C9 C 0.4399(2) 0.74897(19) 0.25477(17) 0.0180(5) Uani 1 1 d . . . . .
H9 H 0.4375 0.8182 0.2649 0.022 Uiso 1 1 calc R . . . .
C10 C 0.5230(2) 0.72025(18) 0.32554(17) 0.0153(4) Uani 1 1 d . . . . .
C11 C 0.6348(2) 0.79101(17) 0.41021(17) 0.0160(4) Uani 1 1 d . . . . .
C12 C 0.7213(2) 0.75844(18) 0.47114(16) 0.0156(4) Uani 1 1 d . . . . .
C13 C 0.8492(3) 0.82618(19) 0.55044(18) 0.0202(5) Uani 1 1 d . . . . .
H13 H 0.8881 0.8983 0.5694 0.024 Uiso 1 1 calc R . . . .
C14 C 0.9036(3) 0.76779(19) 0.59285(18) 0.0207(5) Uani 1 1 d . . . . .
H14 H 0.9884 0.7908 0.6472 0.025 Uiso 1 1 calc R . . . .
C15 C 0.8089(2) 0.66419(18) 0.54026(17) 0.0161(4) Uani 1 1 d . . . . .
C16 C 0.8209(2) 0.58614(18) 0.57159(16) 0.0150(4) Uani 1 1 d . . . . .
C17 C 0.7200(2) 0.49097(18) 0.52524(16) 0.0147(4) Uani 1 1 d . . . . .
C18 C 0.7207(2) 0.41163(19) 0.56090(18) 0.0182(5) Uani 1 1 d . . . . .
H18 H 0.7851 0.4174 0.6207 0.022 Uiso 1 1 calc R . . . .
C19 C 0.6134(2) 0.32811(19) 0.49397(18) 0.0187(5) Uani 1 1 d . . . . .
H19 H 0.5857 0.2642 0.4982 0.022 Uiso 1 1 calc R . . . .
C20 C 0.5481(2) 0.35393(18) 0.41459(17) 0.0151(4) Uani 1 1 d . . . . .
C21 C 0.4867(3) 0.08284(19) 0.23030(18) 0.0206(5) Uani 1 1 d . . . . .
C22 C 0.5899(3) 0.1308(2) 0.2044(2) 0.0279(6) Uani 1 1 d . . . . .
H22 H 0.6176 0.2051 0.2300 0.033 Uiso 1 1 calc R . . . .
C23 C 0.6512(3) 0.0680(2) 0.1409(2) 0.0359(7) Uani 1 1 d . . . . .
H23 H 0.7214 0.0983 0.1210 0.043 Uiso 1 1 calc R . . . .
C24 C 0.6092(4) -0.0401(2) 0.1062(2) 0.0383(7) Uani 1 1 d . . . . .
H24 H 0.6488 -0.0855 0.0616 0.046 Uiso 1 1 calc R . . . .
C25 C 0.5085(3) -0.0796(2) 0.1384(2) 0.0352(7) Uani 1 1 d . . . . .
H25 H 0.4819 -0.1535 0.1162 0.042 Uiso 1 1 calc R . . . .
C26 C 0.9453(2) 0.60570(17) 0.65799(17) 0.0148(4) Uani 1 1 d . . . . .
C27 C 0.9351(3) 0.6258(2) 0.75354(19) 0.0263(6) Uani 1 1 d . . . . .
H27 H 0.8476 0.6275 0.7647 0.032 Uiso 1 1 calc R . . . .
C28 C 1.0513(3) 0.6434(2) 0.83267(19) 0.0274(6) Uani 1 1 d . . . . .
H28 H 1.0424 0.6578 0.8977 0.033 Uiso 1 1 calc R . . . .
C29 C 1.1808(2) 0.64055(19) 0.81906(18) 0.0194(5) Uani 1 1 d . . . . .
C30 C 1.1891(2) 0.61708(19) 0.72246(18) 0.0202(5) Uani 1 1 d . . . . .
H30 H 1.2756 0.6122 0.7105 0.024 Uiso 1 1 calc R . . . .
C31 C 1.0736(2) 0.60058(19) 0.64309(17) 0.0190(5) Uani 1 1 d . . . . .
H31 H 1.0822 0.5856 0.5779 0.023 Uiso 1 1 calc R . . . .
C32 C 1.3077(3) 0.6595(2) 0.9052(2) 0.0290(6) Uani 1 1 d . . . . .
H32A H 1.3218 0.5919 0.9002 0.043 Uiso 1 1 calc GR . . . .
H32B H 1.2935 0.6990 0.9704 0.043 Uiso 1 1 calc GR . . . .
H32C H 1.3901 0.7001 0.9009 0.043 Uiso 1 1 calc GR . . . .
C33 C 0.6763(2) 0.90405(18) 0.43035(18) 0.0184(5) Uani 1 1 d . . . . .
C34 C 0.6679(3) 0.9845(2) 0.5166(2) 0.0251(5) Uani 1 1 d . . . . .
H34 H 0.6303 0.9683 0.5623 0.030 Uiso 1 1 calc R . . . .
C35 C 0.7146(3) 1.0889(2) 0.5359(2) 0.0301(6) Uani 1 1 d . . . . .
H35 H 0.7086 1.1437 0.5948 0.036 Uiso 1 1 calc R . . . .
C36 C 0.7696(3) 1.1134(2) 0.4698(2) 0.0279(6) Uani 1 1 d . . . . .
H36 H 0.8021 1.1848 0.4837 0.034 Uiso 1 1 calc R . . . .
C37 C 0.7773(3) 1.0336(2) 0.3835(2) 0.0264(5) Uani 1 1 d . . . . .
H37 H 0.8144 1.0501 0.3377 0.032 Uiso 1 1 calc R . . . .
C38 C 0.7308(3) 0.9293(2) 0.36379(19) 0.0233(5) Uani 1 1 d . . . . .
H38 H 0.7361 0.8748 0.3044 0.028 Uiso 1 1 calc R . . . .
C39 C 0.2731(2) 0.43709(18) 0.01203(16) 0.0161(4) Uani 1 1 d . . . . .
C40 C 0.1401(3) 0.4470(3) -0.0212(2) 0.0363(7) Uani 1 1 d . . . . .
H40 H 0.0938 0.4759 0.0268 0.044 Uiso 1 1 calc R . . . .
C41 C 0.0733(3) 0.4152(3) -0.1239(2) 0.0376(7) Uani 1 1 d . . . . .
H41 H -0.0177 0.4234 -0.1446 0.045 Uiso 1 1 calc R . . . .
C42 C 0.1360(3) 0.37223(19) -0.19629(17) 0.0202(5) Uani 1 1 d . . . . .
C43 C 0.2692(3) 0.3625(2) -0.16308(18) 0.0216(5) Uani 1 1 d . . . . .
H43 H 0.3150 0.3334 -0.2114 0.026 Uiso 1 1 calc R . . . .
C44 C 0.3371(2) 0.39442(19) -0.06069(18) 0.0200(5) Uani 1 1 d . . . . .
H44 H 0.4286 0.3870 -0.0401 0.024 Uiso 1 1 calc R . . . .
C45 C 0.0624(3) 0.3372(2) -0.30750(19) 0.0296(6) Uani 1 1 d . . . . .
H45A H 0.1093 0.3839 -0.3303 0.044 Uiso 1 1 calc GR . . . .
H45B H -0.0350 0.3399 -0.3175 0.044 Uiso 1 1 calc GR . . . .
H45C H 0.0649 0.2649 -0.3471 0.044 Uiso 1 1 calc GR . . . .
Cl1 Cl 1.03015(19) 0.02309(15) 0.82827(13) 0.0748(6) Uani 0.654(2) 1 d . U P A 1
Cl2 Cl 0.92233(18) 0.20510(12) 0.86607(12) 0.0601(5) Uani 0.654(2) 1 d . U P A 1
Cl3 Cl 0.89241(15) 0.08589(12) 0.97808(11) 0.0473(4) Uani 0.654(2) 1 d . U P A 1
C46 C 0.8956(10) 0.0778(8) 0.8586(7) 0.0364(15) Uani 0.654(2) 1 d . U P A 1
H46 H 0.8043 0.0319 0.8054 0.044 Uiso 0.654(2) 1 calc R . P A 1
Cl1A Cl 1.0096(5) 0.1149(3) 0.7836(3) 0.1008(16) Uani 0.346(2) 1 d . U P A 2
Cl2A Cl 0.9080(4) 0.1527(4) 0.9576(4) 0.108(2) Uani 0.346(2) 1 d . U P A 2
Cl3A Cl 0.9977(4) -0.0304(3) 0.8663(3) 0.0811(11) Uani 0.346(2) 1 d . U P A 2
C46A C 0.921(3) 0.064(2) 0.846(2) 0.071(5) Uani 0.346(2) 1 d . U P A 2
H46A H 0.8237 0.0259 0.7979 0.086 Uiso 0.346(2) 1 calc R . P A 2

loop_
_atom_site_aniso_label
_atom_site_aniso_U_11
_atom_site_aniso_U_22
_atom_site_aniso_U_33
_atom_site_aniso_U_23
_atom_site_aniso_U_13
_atom_site_aniso_U_12
Ni 0.01184(14) 0.01430(14) 0.01064(14) 0.00667(11) 0.00325(10) 0.00507(10)
S 0.0225(3) 0.0197(3) 0.0250(3) 0.0130(2) 0.0090(2) 0.0023(2)
C1 0.0176(11) 0.0168(11) 0.0198(11) 0.0102(9) 0.0073(9) 0.0051(9)
N1 0.0127(9) 0.0166(9) 0.0131(9) 0.0075(7) 0.0046(7) 0.0061(7)
C2 0.0130(10) 0.0166(11) 0.0175(11) 0.0080(9) 0.0055(9) 0.0041(8)
N2 0.0130(9) 0.0179(9) 0.0125(9) 0.0080(7) 0.0043(7) 0.0060(7)
C3 0.0179(11) 0.0171(11) 0.0190(11) 0.0067(9) 0.0051(9) 0.0031(9)
N3 0.0144(9) 0.0174(9) 0.0134(9) 0.0084(8) 0.0038(7) 0.0063(7)
C4 0.0145(10) 0.0196(11) 0.0149(11) 0.0050(9) 0.0042(9) 0.0044(9)
N4 0.0139(9) 0.0157(9) 0.0123(9) 0.0063(7) 0.0045(7) 0.0057(7)
C5 0.0115(10) 0.0190(11) 0.0127(10) 0.0058(9) 0.0042(8) 0.0055(8)
N5 0.0323(12) 0.0176(10) 0.0238(11) 0.0080(9) 0.0011(9) 0.0015(9)
C6 0.0105(10) 0.0208(11) 0.0127(10) 0.0082(9) 0.0046(8) 0.0070(8)
C7 0.0151(10) 0.0191(11) 0.0128(10) 0.0084(9) 0.0059(8) 0.0069(9)
C8 0.0208(11) 0.0232(12) 0.0159(11) 0.0118(10) 0.0041(9) 0.0100(9)
C9 0.0215(12) 0.0192(11) 0.0168(11) 0.0102(9) 0.0054(9) 0.0099(9)
C10 0.0178(11) 0.0169(11) 0.0146(10) 0.0084(9) 0.0066(9) 0.0077(9)
C11 0.0199(11) 0.0155(11) 0.0139(10) 0.0066(9) 0.0070(9) 0.0060(9)
C12 0.0171(11) 0.0167(11) 0.0126(10) 0.0055(9) 0.0049(9) 0.0063(9)
C13 0.0211(12) 0.0177(11) 0.0182(11) 0.0074(9) 0.0019(9) 0.0041(9)
C14 0.0188(11) 0.0206(12) 0.0181(11) 0.0079(10) 0.0000(9) 0.0042(9)
C15 0.0143(10) 0.0210(11) 0.0136(10) 0.0084(9) 0.0038(8) 0.0060(9)
C16 0.0138(10) 0.0213(11) 0.0126(10) 0.0084(9) 0.0050(8) 0.0084(9)
C17 0.0155(10) 0.0206(11) 0.0143(10) 0.0103(9) 0.0077(9) 0.0104(9)
C18 0.0194(11) 0.0237(12) 0.0178(11) 0.0136(10) 0.0065(9) 0.0095(9)
C19 0.0202(11) 0.0230(12) 0.0214(12) 0.0156(10) 0.0092(9) 0.0092(9)
C20 0.0153(10) 0.0195(11) 0.0166(11) 0.0112(9) 0.0084(9) 0.0077(9)
C21 0.0231(12) 0.0182(11) 0.0177(11) 0.0082(9) 0.0026(9) 0.0043(9)
C22 0.0333(14) 0.0218(13) 0.0379(15) 0.0175(12) 0.0178(12) 0.0114(11)
C23 0.0447(17) 0.0395(16) 0.0427(17) 0.0261(14) 0.0264(14) 0.0229(14)
C24 0.056(2) 0.0364(16) 0.0269(14) 0.0117(13) 0.0170(14) 0.0269(15)
C25 0.0513(18) 0.0203(13) 0.0255(14) 0.0066(11) 0.0036(13) 0.0098(13)
C26 0.0140(10) 0.0175(11) 0.0144(10) 0.0082(9) 0.0040(8) 0.0067(8)
C27 0.0180(12) 0.0464(16) 0.0218(12) 0.0179(12) 0.0100(10) 0.0149(11)
C28 0.0232(13) 0.0465(16) 0.0176(12) 0.0172(12) 0.0081(10) 0.0125(12)
C29 0.0158(11) 0.0234(12) 0.0190(11) 0.0117(10) 0.0017(9) 0.0051(9)
C30 0.0140(11) 0.0235(12) 0.0223(12) 0.0081(10) 0.0065(9) 0.0073(9)
C31 0.0176(11) 0.0223(12) 0.0150(11) 0.0060(9) 0.0058(9) 0.0054(9)
C32 0.0192(12) 0.0376(15) 0.0271(14) 0.0177(12) -0.0016(10) 0.0048(11)
C33 0.0194(11) 0.0166(11) 0.0176(11) 0.0086(9) 0.0002(9) 0.0063(9)
C34 0.0318(14) 0.0218(12) 0.0232(12) 0.0102(10) 0.0105(11) 0.0088(11)
C35 0.0366(15) 0.0178(12) 0.0312(14) 0.0055(11) 0.0111(12) 0.0092(11)
C36 0.0265(13) 0.0182(12) 0.0368(15) 0.0143(11) 0.0034(11) 0.0044(10)
C37 0.0282(13) 0.0244(13) 0.0279(13) 0.0158(11) 0.0058(11) 0.0036(11)
C38 0.0255(13) 0.0218(12) 0.0210(12) 0.0095(10) 0.0050(10) 0.0052(10)
C39 0.0168(11) 0.0186(11) 0.0125(10) 0.0073(9) 0.0028(8) 0.0058(9)
C40 0.0291(14) 0.064(2) 0.0152(12) 0.0108(13) 0.0079(11) 0.0280(14)
C41 0.0281(15) 0.062(2) 0.0193(13) 0.0123(13) 0.0040(11) 0.0263(14)
C42 0.0238(12) 0.0200(11) 0.0131(11) 0.0060(9) 0.0025(9) 0.0047(10)
C43 0.0207(12) 0.0263(13) 0.0141(11) 0.0056(10) 0.0073(9) 0.0031(10)
C44 0.0143(11) 0.0262(12) 0.0179(11) 0.0083(10) 0.0056(9) 0.0051(9)
C45 0.0348(15) 0.0335(15) 0.0144(12) 0.0078(11) 0.0027(11) 0.0087(12)
Cl1 0.0659(10) 0.0760(12) 0.0595(10) -0.0015(9) 0.0298(8) 0.0303(9)
Cl2 0.0769(11) 0.0511(8) 0.0578(9) 0.0361(7) 0.0169(8) 0.0064(7)
Cl3 0.0514(8) 0.0457(8) 0.0487(7) 0.0271(6) 0.0141(6) 0.0101(6)
C46 0.018(3) 0.039(3) 0.038(3) 0.012(3) 0.001(2) -0.003(2)
Cl1A 0.116(3) 0.076(2) 0.092(3) 0.042(2) 0.027(2) -0.024(2)
Cl2A 0.056(2) 0.109(4) 0.099(3) -0.010(3) 0.028(2) 0.008(2)
Cl3A 0.074(2) 0.082(2) 0.082(2) 0.040(2) 0.0212(19) 0.0018(18)
C46A 0.043(10) 0.058(8) 0.083(8) 0.016(6) 0.012(6) -0.014(6)

loop_
_atom_type_symbol
_atom_type_description
_atom_type_scat_dispersion_real
_atom_type_scat_dispersion_imag
_atom_type_scat_source
C C 0.0033 0.0016 'International Tables Vol C Tables 4.2.6.8 and 6.1.1.4'
H H 0.0000 0.0000 'International Tables Vol C Tables 4.2.6.8 and 6.1.1.4'
Cl Cl 0.1484 0.1585 'International Tables Vol C Tables 4.2.6.8 and 6.1.1.4'
N N 0.0061 0.0033 'International Tables Vol C Tables 4.2.6.8 and 6.1.1.4'
Ni Ni 0.3393 1.1124 'International Tables Vol C Tables 4.2.6.8 and 6.1.1.4'
S S 0.1246 0.1234 'International Tables Vol C Tables 4.2.6.8 and 6.1.1.4'

loop_
_geom_angle_atom_site_label_1
_geom_angle_atom_site_label_2
_geom_angle_atom_site_label_3
_geom_angle
N2 Ni N1 90.09(8)
N3 Ni N1 173.50(8)
N3 Ni N2 90.30(8)
N3 Ni N4 90.06(8)
N4 Ni N1 90.12(8)
N4 Ni N2 174.98(8)
C1 S C21 103.01(11)
C2 C1 S 118.78(18)
C20 C1 S 118.11(17)
C20 C1 C2 122.9(2)
C2 N1 Ni 128.39(15)
C2 N1 C5 104.63(18)
C5 N1 Ni 126.84(15)
C1 C2 C3 124.6(2)
N1 C2 C1 124.6(2)
N1 C2 C3 110.75(19)
C17 N2 Ni 127.64(15)
C20 N2 Ni 127.93(15)
C20 N2 C17 104.44(18)
C2 C3 H3 126.5
C4 C3 C2 107.0(2)
C4 C3 H3 126.5
C12 N3 Ni 128.09(15)
C12 N3 C15 104.75(18)
C15 N3 Ni 126.81(15)
C3 C4 H4 126.5
C3 C4 C5 106.9(2)
C5 C4 H4 126.5
C7 N4 Ni 128.04(15)
C7 N4 C10 104.65(17)
C10 N4 Ni 127.27(15)
N1 C5 C4 110.60(19)
C6 C5 N1 125.6(2)
C6 C5 C4 123.2(2)
C21 N5 C25 116.4(2)
C5 C6 C7 121.8(2)
C5 C6 C39 118.0(2)
C7 C6 C39 120.1(2)
N4 C7 C6 124.8(2)
N4 C7 C8 110.48(19)
C6 C7 C8 124.6(2)
C7 C8 H8 126.3
C9 C8 C7 107.4(2)
C9 C8 H8 126.3
C8 C9 H9 126.7
C8 C9 C10 106.7(2)
C10 C9 H9 126.7
N4 C10 C9 110.55(19)
C11 C10 N4 125.0(2)
C11 C10 C9 123.6(2)
C10 C11 C12 121.8(2)
C10 C11 C33 119.8(2)
C12 C11 C33 117.9(2)
N3 C12 C11 125.5(2)
N3 C12 C13 110.83(19)
C11 C12 C13 123.7(2)
C12 C13 H13 126.6
C14 C13 C12 106.8(2)
C14 C13 H13 126.6
C13 C14 H14 126.5
C13 C14 C15 106.9(2)
C15 C14 H14 126.5
N3 C15 C14 110.60(19)
N3 C15 C16 125.7(2)
C16 C15 C14 123.3(2)
C15 C16 C26 119.3(2)
C17 C16 C15 121.6(2)
C17 C16 C26 119.1(2)
N2 C17 C16 125.6(2)
N2 C17 C18 110.6(2)
C16 C17 C18 123.7(2)
C17 C18 H18 126.4
C19 C18 C17 107.1(2)
C19 C18 H18 126.4
C18 C19 H19 126.6
C18 C19 C20 106.8(2)
C20 C19 H19 126.6
C1 C20 C19 123.8(2)
N2 C20 C1 124.9(2)
N2 C20 C19 110.9(2)
N5 C21 S 111.74(19)
N5 C21 C22 123.8(2)
C22 C21 S 124.42(19)
C21 C22 H22 120.8
C23 C22 C21 118.3(2)
C23 C22 H22 120.8
C22 C23 H23 120.5
C22 C23 C24 119.1(3)
C24 C23 H23 120.5
C23 C24 H24 121.0
C25 C24 C23 118.0(3)
C25 C24 H24 121.0
N5 C25 C24 124.2(3)
N5 C25 H25 117.9
C24 C25 H25 117.9
C27 C26 C16 121.3(2)
C27 C26 C31 118.4(2)
C31 C26 C16 120.2(2)
C26 C27 H27 119.7
C28 C27 C26 120.6(2)
C28 C27 H27 119.7
C27 C28 H28 119.3
C27 C28 C29 121.4(2)
C29 C28 H28 119.3
C28 C29 C32 121.5(2)
C30 C29 C28 117.6(2)
C30 C29 C32 120.8(2)
C29 C30 H30 119.4
C31 C30 C29 121.3(2)
C31 C30 H30 119.4
C26 C31 H31 119.7
C30 C31 C26 120.6(2)
C30 C31 H31 119.7
C29 C32 H32A 109.5
C29 C32 H32B 109.5
C29 C32 H32C 109.5
H32A C32 H32B 109.5
H32A C32 H32C 109.5
H32B C32 H32C 109.5
C34 C33 C11 121.5(2)
C34 C33 C38 119.2(2)
C38 C33 C11 119.3(2)
C33 C34 H34 120.0
C33 C34 C35 120.0(2)
C35 C34 H34 120.0
C34 C35 H35 119.8
C36 C35 C34 120.5(2)
C36 C35 H35 119.8
C35 C36 H36 120.1
C35 C36 C37 119.8(2)
C37 C36 H36 120.1
C36 C37 H37 120.0
C36 C37 C38 120.0(2)
C38 C37 H37 120.0
C33 C38 H38 119.7
C37 C38 C33 120.6(2)
C37 C38 H38 119.7
C40 C39 C6 122.6(2)
C40 C39 C44 117.7(2)
C44 C39 C6 119.7(2)
C39 C40 H40 119.5
C39 C40 C41 121.0(2)
C41 C40 H40 119.5
C40 C41 H41 119.2
C42 C41 C40 121.5(2)
C42 C41 H41 119.2
C41 C42 C43 117.6(2)
C41 C42 C45 121.2(2)
C43 C42 C45 121.2(2)
C42 C43 H43 119.3
C42 C43 C44 121.4(2)
C44 C43 H43 119.3
C39 C44 H44 119.6
C43 C44 C39 120.9(2)
C43 C44 H44 119.6
C42 C45 H45A 109.5
C42 C45 H45B 109.5
C42 C45 H45C 109.5
H45A C45 H45B 109.5
H45A C45 H45C 109.5
H45B C45 H45C 109.5
Cl1 C46 Cl2 110.9(5)
Cl1 C46 Cl3 108.7(5)
Cl1 C46 H46 109.5
Cl2 C46 Cl3 108.9(5)
Cl2 C46 H46 109.5
Cl3 C46 H46 109.5
Cl1A C46A Cl3A 108.7(11)
Cl1A C46A H46A 107.1
Cl2A C46A Cl1A 116.7(16)
Cl2A C46A Cl3A 109.9(16)
Cl2A C46A H46A 107.1
Cl3A C46A H46A 107.1

loop_
_geom_bond_atom_site_label_1
_geom_bond_atom_site_label_2
_geom_bond_distance
Ni N1 1.9393(19)
Ni N2 1.9376(18)
Ni N3 1.9369(19)
Ni N4 1.9376(18)
S C1 1.772(2)
S C21 1.779(3)
C1 C2 1.390(3)
C1 C20 1.385(3)
N1 C2 1.377(3)
N1 C5 1.384(3)
C2 C3 1.436(3)
N2 C17 1.382(3)
N2 C20 1.377(3)
C3 H3 0.9500
C3 C4 1.346(3)
N3 C12 1.375(3)
N3 C15 1.380(3)
C4 H4 0.9500
C4 C5 1.435(3)
N4 C7 1.382(3)
N4 C10 1.386(3)
C5 C6 1.384(3)
N5 C21 1.333(3)
N5 C25 1.340(4)
C6 C7 1.387(3)
C6 C39 1.497(3)
C7 C8 1.433(3)
C8 H8 0.9500
C8 C9 1.350(3)
C9 H9 0.9500
C9 C10 1.436(3)
C10 C11 1.386(3)
C11 C12 1.389(3)
C11 C33 1.501(3)
C12 C13 1.435(3)
C13 H13 0.9500
C13 C14 1.348(3)
C14 H14 0.9500
C14 C15 1.436(3)
C15 C16 1.388(3)
C16 C17 1.382(3)
C16 C26 1.492(3)
C17 C18 1.439(3)
C18 H18 0.9500
C18 C19 1.341(3)
C19 H19 0.9500
C19 C20 1.439(3)
C21 C22 1.387(4)
C22 H22 0.9500
C22 C23 1.375(4)
C23 H23 0.9500
C23 C24 1.387(4)
C24 H24 0.9500
C24 C25 1.375(5)
C25 H25 0.9500
C26 C27 1.387(3)
C26 C31 1.388(3)
C27 H27 0.9500
C27 C28 1.383(3)
C28 H28 0.9500
C28 C29 1.389(3)
C29 C30 1.387(3)
C29 C32 1.508(3)
C30 H30 0.9500
C30 C31 1.385(3)
C31 H31 0.9500
C32 H32A 0.9800
C32 H32B 0.9800
C32 H32C 0.9800
C33 C34 1.390(3)
C33 C38 1.392(3)
C34 H34 0.9500
C34 C35 1.392(4)
C35 H35 0.9500
C35 C36 1.383(4)
C36 H36 0.9500
C36 C37 1.383(4)
C37 H37 0.9500
C37 C38 1.388(4)
C38 H38 0.9500
C39 C40 1.383(3)
C39 C44 1.390(3)
C40 H40 0.9500
C40 C41 1.390(4)
C41 H41 0.9500
C41 C42 1.378(4)
C42 C43 1.384(3)
C42 C45 1.506(3)
C43 H43 0.9500
C43 C44 1.388(3)
C44 H44 0.9500
C45 H45A 0.9800
C45 H45B 0.9800
C45 H45C 0.9800
Cl1 C46 1.746(8)
Cl2 C46 1.761(10)
Cl3 C46 1.769(8)
C46 H46 1.0000
Cl1A C46A 1.72(3)
Cl2A C46A 1.72(2)
Cl3A C46A 1.76(3)
C46A H46A 1.0000

loop_
_geom_torsion_atom_site_label_1
_geom_torsion_atom_site_label_2
_geom_torsion_atom_site_label_3
_geom_torsion_atom_site_label_4
_geom_torsion
Ni N1 C2 C1 2.1(3)
Ni N1 C2 C3 -175.40(15)
Ni N1 C5 C4 174.08(14)
Ni N1 C5 C6 -14.3(3)
Ni N2 C17 C16 -6.5(3)
Ni N2 C17 C18 177.27(15)
Ni N2 C20 C1 11.0(3)
Ni N2 C20 C19 -176.11(15)
Ni N3 C12 C11 7.9(3)
Ni N3 C12 C13 -171.18(15)
Ni N3 C15 C14 171.06(15)
Ni N3 C15 C16 -15.9(3)
Ni N4 C7 C6 -8.3(3)
Ni N4 C7 C8 174.04(15)
Ni N4 C10 C9 -172.54(15)
Ni N4 C10 C11 17.7(3)
S C1 C2 N1 178.71(17)
S C1 C2 C3 -4.2(3)
S C1 C20 N2 174.66(17)
S C1 C20 C19 2.7(3)
S C21 C22 C23 -176.9(2)
C1 S C21 N5 -172.63(18)
C1 S C21 C22 6.0(3)
C1 C2 C3 C4 -176.3(2)
N1 C2 C3 C4 1.1(3)
N1 C5 C6 C7 -2.6(3)
N1 C5 C6 C39 177.98(19)
C2 C1 C20 N2 -0.4(4)
C2 C1 C20 C19 -172.4(2)
C2 N1 C5 C4 -1.9(2)
C2 N1 C5 C6 169.7(2)
C2 C3 C4 C5 -2.2(2)
N2 C17 C18 C19 0.4(3)
C3 C4 C5 N1 2.7(3)
C3 C4 C5 C6 -169.2(2)
N3 C12 C13 C14 -1.2(3)
N3 C15 C16 C17 1.2(4)
N3 C15 C16 C26 -178.3(2)
C4 C5 C6 C7 168.1(2)
C4 C5 C6 C39 -11.4(3)
N4 C7 C8 C9 0.7(3)
N4 C10 C11 C12 -4.9(3)
N4 C10 C11 C33 167.2(2)
C5 N1 C2 C1 178.0(2)
C5 N1 C2 C3 0.5(2)
C5 C6 C7 N4 14.1(3)
C5 C6 C7 C8 -168.5(2)
C5 C6 C39 C40 107.4(3)
C5 C6 C39 C44 -71.2(3)
N5 C21 C22 C23 1.6(4)
C6 C7 C8 C9 -176.9(2)
C6 C39 C40 C41 -178.6(3)
C6 C39 C44 C43 178.3(2)
C7 N4 C10 C9 5.2(2)
C7 N4 C10 C11 -164.6(2)
C7 C6 C39 C40 -72.1(3)
C7 C6 C39 C44 109.4(3)
C7 C8 C9 C10 2.4(3)
C8 C9 C10 N4 -4.9(3)
C8 C9 C10 C11 165.0(2)
C9 C10 C11 C12 -173.4(2)
C9 C10 C11 C33 -1.3(3)
C10 N4 C7 C6 174.0(2)
C10 N4 C7 C8 -3.6(2)
C10 C11 C12 N3 -8.1(4)
C10 C11 C12 C13 170.8(2)
C10 C11 C33 C34 116.2(3)
C10 C11 C33 C38 -66.9(3)
C11 C12 C13 C14 179.7(2)
C11 C33 C34 C35 176.4(2)
C11 C33 C38 C37 -176.4(2)
C12 N3 C15 C14 -2.5(2)
C12 N3 C15 C16 170.5(2)
C12 C11 C33 C34 -71.3(3)
C12 C11 C33 C38 105.5(3)
C12 C13 C14 C15 -0.4(3)
C13 C14 C15 N3 1.9(3)
C13 C14 C15 C16 -171.4(2)
C14 C15 C16 C17 173.3(2)
C14 C15 C16 C26 -6.1(3)
C15 N3 C12 C11 -178.7(2)
C15 N3 C12 C13 2.3(2)
C15 C16 C17 N2 10.4(3)
C15 C16 C17 C18 -173.8(2)
C15 C16 C26 C27 105.6(3)
C15 C16 C26 C31 -76.5(3)
C16 C17 C18 C19 -175.9(2)
C16 C26 C27 C28 179.8(2)
C16 C26 C31 C30 -179.0(2)
C17 N2 C20 C1 -169.1(2)
C17 N2 C20 C19 3.7(2)
C17 C16 C26 C27 -73.8(3)
C17 C16 C26 C31 104.0(3)
C17 C18 C19 C20 1.8(3)
C18 C19 C20 C1 169.4(2)
C18 C19 C20 N2 -3.6(3)
C20 C1 C2 N1 -6.3(4)
C20 C1 C2 C3 170.8(2)
C20 N2 C17 C16 173.7(2)
C20 N2 C17 C18 -2.6(2)
C21 S C1 C2 75.4(2)
C21 S C1 C20 -99.81(19)
C21 N5 C25 C24 -1.2(4)
C21 C22 C23 C24 -0.8(4)
C22 C23 C24 C25 -0.8(5)
C23 C24 C25 N5 1.9(5)
C25 N5 C21 S 178.01(19)
C25 N5 C21 C22 -0.6(4)
C26 C16 C17 N2 -170.1(2)
C26 C16 C17 C18 5.6(3)
C26 C27 C28 C29 -0.6(4)
C27 C26 C31 C30 -1.1(4)
C27 C28 C29 C30 -1.4(4)
C27 C28 C29 C32 -179.9(3)
C28 C29 C30 C31 2.1(4)
C29 C30 C31 C26 -0.9(4)
C31 C26 C27 C28 1.9(4)
C32 C29 C30 C31 -179.3(2)
C33 C11 C12 N3 179.6(2)
C33 C11 C12 C13 -1.5(3)
C33 C34 C35 C36 -0.1(4)
C34 C33 C38 C37 0.5(4)
C34 C35 C36 C37 0.5(4)
C35 C36 C37 C38 -0.5(4)
C36 C37 C38 C33 0.0(4)
C38 C33 C34 C35 -0.5(4)
C39 C6 C7 N4 -166.4(2)
C39 C6 C7 C8 10.9(3)
C39 C40 C41 C42 0.5(5)
C40 C39 C44 C43 -0.3(4)
C40 C41 C42 C43 -0.6(5)
C40 C41 C42 C45 179.5(3)
C41 C42 C43 C44 0.3(4)
C42 C43 C44 C39 0.1(4)
C44 C39 C40 C41 0.0(5)
C45 C42 C43 C44 -179.8(2)
